data_7044034
loop_
_publ_author_name
'Lai, Chung K.'
'Chen, Ya-Wen'
'Lee, Gene-Hsiang'

_publ_section_title
;
 Fluorescent mesogenic boron difluoride complexes derived from
 heterocyclic benzoxazoles
;
_journal_name_full 'Dalton Trans.'
_journal_paper_doi 10.1039/C7DT02937C
_journal_year 2017
_chemical_formula_sum 'C33 H48 B F2 N O4'
_chemical_formula_weight 571.53
_chemical_melting_point 369.8
_chemical_name_systematic 'Boron difluoride complex of 5-(octyloxy)-2-(6-(dodecyloxy)benzo[d]oxazol-2-yl)phenol '
_space_group_crystal_system triclinic
_space_group_IT_number 2
_space_group_name_Hall '-P 1'
_space_group_name_H-M_alt 'P -1'
_symmetry_space_group_name_Hall '-P 1'
_symmetry_space_group_name_H-M 'P -1'
_atom_sites_solution_hydrogens geom
_audit_creation_method SHELXL-2014/7
_audit_update_record
;
2017-07-22 deposited with the CCDC.
2017-08-29 downloaded from the CCDC.
;
_cell_angle_alpha 82.5934(10)
_cell_angle_beta 87.0204(9)
_cell_angle_gamma 89.6139(10)
_cell_formula_units_Z 4
_cell_length_a 8.2442(2)
_cell_length_b 10.5297(3)
_cell_length_c 36.7654(10)
_cell_measurement_reflns_used 9797
_cell_measurement_temperature 200(2)
_cell_measurement_theta_max 70.35
_cell_measurement_theta_min 3.64
_cell_volume 3160.66(15)
_computing_cell_refinement 'Bruker SAINT'
_computing_data_collection 'Bruker APEX3'
_computing_data_reduction 'Bruker SAINT'
_computing_molecular_graphics 'Bruker SHELXTL'
_computing_publication_material 'Bruker SHELXTL'
_computing_structure_refinement 'SHELXL-2014/7 (Sheldrick, 2014)'
_computing_structure_solution 'SHELXS-97 (Sheldrick 2008)'
_diffrn_ambient_temperature 200(2)
_diffrn_measured_fraction_theta_full 0.970
_diffrn_measured_fraction_theta_max 0.968
_diffrn_measurement_device_type 'Bruker D8 VENTURE'
_diffrn_measurement_method '\f and \w scans'
_diffrn_radiation_type CuK\a
_diffrn_radiation_wavelength 1.54178
_diffrn_reflns_av_R_equivalents 0.0231
_diffrn_reflns_av_unetI/netI 0.0630
_diffrn_reflns_Laue_measured_fraction_full 0.970
_diffrn_reflns_Laue_measured_fraction_max 0.968
_diffrn_reflns_limit_h_max 10
_diffrn_reflns_limit_h_min -10
_diffrn_reflns_limit_k_max 12
_diffrn_reflns_limit_k_min -10
_diffrn_reflns_limit_l_max 44
_diffrn_reflns_limit_l_min -44
_diffrn_reflns_number 18584
_diffrn_reflns_point_group_measured_fraction_full 0.970
_diffrn_reflns_point_group_measured_fraction_max 0.968
_diffrn_reflns_theta_full 67.679
_diffrn_reflns_theta_max 69.999
_diffrn_reflns_theta_min 2.427
_exptl_absorpt_coefficient_mu 0.687
_exptl_absorpt_correction_T_max 0.7533
_exptl_absorpt_correction_T_min 0.6573
_exptl_absorpt_correction_type multi-scan
_exptl_absorpt_process_details 'SADABS (Bruker, 2016)'
_exptl_crystal_colour colourless
_exptl_crystal_density_diffrn 1.201
_exptl_crystal_description needle
_exptl_crystal_F_000 1232
_exptl_crystal_preparation Luminescent
_exptl_crystal_recrystallization_method 'Re-crystallisation from solvent: DCM'
_exptl_crystal_size_max 0.422
_exptl_crystal_size_mid 0.035
_exptl_crystal_size_min 0.035
_refine_diff_density_max 0.431
_refine_diff_density_min -0.602
_refine_diff_density_rms 0.089
_refine_ls_extinction_method none
_refine_ls_goodness_of_fit_ref 1.110
_refine_ls_hydrogen_treatment constr
_refine_ls_matrix_type full
_refine_ls_number_parameters 743
_refine_ls_number_reflns 11588
_refine_ls_number_restraints 0
_refine_ls_restrained_S_all 1.110
_refine_ls_R_factor_all 0.1385
_refine_ls_R_factor_gt 0.0868
_refine_ls_shift/su_max 0.000
_refine_ls_shift/su_mean 0.000
_refine_ls_structure_factor_coef Fsqd
_refine_ls_weighting_details 'w=1/[\s^2^(Fo^2^)+(0.1792P)^2^+2.8986P] where P=(Fo^2^+2Fc^2^)/3'
_refine_ls_weighting_scheme calc
_refine_ls_wR_factor_gt 0.2831
_refine_ls_wR_factor_ref 0.3079
_reflns_Friedel_coverage 0.000
_reflns_number_gt 8707
_reflns_number_total 11588
_reflns_threshold_expression 'I > 2\s(I)'
_cod_data_source_file c7dt02937c2.cif
_cod_data_source_block ic18247
_cod_database_code 7044034
_shelx_shelxl_version_number 2014/7
_shelx_space_group_comment
; 
The symmetry employed for this shelxl refinement is uniquely defined 
by the following loop, which should always be used as a source of 
symmetry information in preference to the above space-group names. 
They are only intended as comments. 
;
_shelx_estimated_absorpt_t_min 0.760
_shelx_estimated_absorpt_t_max 0.976

loop_
_space_group_symop_operation_xyz
'x, y, z'
'-x, -y, -z'

loop_
_atom_site_label
_atom_site_type_symbol
_atom_site_fract_x
_atom_site_fract_y
_atom_site_fract_z
_atom_site_U_iso_or_equiv
_atom_site_adp_type
_atom_site_occupancy
_atom_site_site_symmetry_order
_atom_site_calc_flag
_atom_site_refinement_flags_posn
_atom_site_refinement_flags_adp
B1 B 0.6381(4) 0.1242(5) 0.28340(11) 0.0415(9) Uani 1 1 d . .
F1 F 0.7450(2) 0.1604(2) 0.25385(6) 0.0529(6) Uani 1 1 d . .
F2 F 0.6550(3) 0.2018(2) 0.31066(7) 0.0543(6) Uani 1 1 d . .
O1 O 0.1955(2) 0.0985(2) 0.27485(5) 0.0326(5) Uani 1 1 d . .
O2 O 0.6612(3) -0.0088(3) 0.29725(6) 0.0408(6) Uani 1 1 d . .
O3 O 0.4855(3) -0.3929(2) 0.37161(6) 0.0407(6) Uani 1 1 d . .
O4 O 0.0637(3) 0.4802(3) 0.19166(6) 0.0423(6) Uani 1 1 d . .
N1 N 0.4592(3) 0.1410(3) 0.27078(7) 0.0330(6) Uani 1 1 d . .
C1 C 0.3454(4) 0.0616(3) 0.28560(8) 0.0331(7) Uani 1 1 d . .
C2 C 0.3752(4) -0.0509(3) 0.30945(8) 0.0335(7) Uani 1 1 d . .
C3 C 0.5406(4) -0.0845(3) 0.31381(8) 0.0330(7) Uani 1 1 d . .
C4 C 0.5806(4) -0.1988(4) 0.33423(8) 0.0361(7) Uani 1 1 d . .
H4 H 0.6913 -0.2221 0.3367 0.043 Uiso 1 1 calc R U
C5 C 0.4580(4) -0.2798(3) 0.35117(8) 0.0341(7) Uani 1 1 d . .
C6 C 0.2933(4) -0.2462(3) 0.34747(8) 0.0349(7) Uani 1 1 d . .
H6 H 0.2104 -0.3008 0.3595 0.042 Uiso 1 1 calc R U
C7 C 0.2534(4) -0.1354(3) 0.32660(8) 0.0357(7) Uani 1 1 d . .
H7 H 0.1423 -0.1145 0.3235 0.043 Uiso 1 1 calc R U
C8 C 0.2210(4) 0.2112(3) 0.25109(8) 0.0335(7) Uani 1 1 d . .
C9 C 0.3834(4) 0.2387(4) 0.24844(8) 0.0353(7) Uani 1 1 d . .
C10 C 0.4411(4) 0.3501(3) 0.22720(9) 0.0367(7) Uani 1 1 d . .
H10 H 0.5532 0.3717 0.2253 0.044 Uiso 1 1 calc R U
C11 C 0.3260(4) 0.4278(4) 0.20900(8) 0.0382(7) Uani 1 1 d . .
H11 H 0.3603 0.5048 0.1943 0.046 Uiso 1 1 calc R U
C12 C 0.1606(4) 0.3958(3) 0.21168(8) 0.0351(7) Uani 1 1 d . .
C13 C 0.1018(4) 0.2849(3) 0.23322(8) 0.0345(7) Uani 1 1 d . .
H13 H -0.0099 0.2621 0.2354 0.041 Uiso 1 1 calc R U
C14 C 0.6501(4) -0.4398(4) 0.37269(9) 0.0433(8) Uani 1 1 d . .
H14A H 0.7195 -0.3797 0.3835 0.052 Uiso 1 1 calc R U
H14B H 0.6943 -0.4475 0.3475 0.052 Uiso 1 1 calc R U
C15 C 0.6480(5) -0.5695(4) 0.39586(9) 0.0451(9) Uani 1 1 d . .
H15A H 0.7550 -0.6108 0.3925 0.054 Uiso 1 1 calc R U
H15B H 0.5654 -0.6237 0.3867 0.054 Uiso 1 1 calc R U
C16 C 0.6118(5) -0.5662(4) 0.43673(9) 0.0444(8) Uani 1 1 d . .
H16A H 0.6952 -0.5136 0.4462 0.053 Uiso 1 1 calc R U
H16B H 0.5050 -0.5249 0.4404 0.053 Uiso 1 1 calc R U
C17 C 0.6096(5) -0.6991(4) 0.45852(9) 0.0472(9) Uani 1 1 d . .
H17A H 0.7113 -0.7438 0.4523 0.057 Uiso 1 1 calc R U
H17B H 0.5182 -0.7480 0.4508 0.057 Uiso 1 1 calc R U
C18 C 0.5926(5) -0.7000(4) 0.49997(9) 0.0462(9) Uani 1 1 d . .
H18A H 0.4917 -0.6544 0.5063 0.055 Uiso 1 1 calc R U
H18B H 0.6851 -0.6528 0.5079 0.055 Uiso 1 1 calc R U
C19 C 0.5879(5) -0.8345(4) 0.52092(9) 0.0469(9) Uani 1 1 d . .
H19A H 0.4930 -0.8803 0.5135 0.056 Uiso 1 1 calc R U
H19B H 0.6867 -0.8810 0.5137 0.056 Uiso 1 1 calc R U
C20 C 0.5778(5) -0.8387(4) 0.56241(10) 0.0513(10) Uani 1 1 d . .
H20A H 0.6737 -0.7945 0.5700 0.062 Uiso 1 1 calc R U
H20B H 0.4798 -0.7913 0.5697 0.062 Uiso 1 1 calc R U
C21 C 0.5706(6) -0.9736(4) 0.58263(11) 0.0558(10) Uani 1 1 d . .
H21A H 0.4739 -1.0172 0.5760 0.084 Uiso 1 1 calc R U
H21B H 0.5653 -0.9700 0.6092 0.084 Uiso 1 1 calc R U
H21C H 0.6680 -1.0208 0.5758 0.084 Uiso 1 1 calc R U
C22 C -0.1051(4) 0.4490(4) 0.19176(10) 0.0469(9) Uani 1 1 d . .
H22A H -0.1549 0.4433 0.2170 0.056 Uiso 1 1 calc R U
H22B H -0.1186 0.3655 0.1826 0.056 Uiso 1 1 calc R U
C23 C -0.1854(5) 0.5544(4) 0.16690(10) 0.0485(9) Uani 1 1 d . .
H23A H -0.1724 0.6363 0.1770 0.058 Uiso 1 1 calc R U
H23B H -0.3031 0.5361 0.1673 0.058 Uiso 1 1 calc R U
C24 C -0.1189(5) 0.5710(4) 0.12720(10) 0.0483(9) Uani 1 1 d . .
H24A H -0.0039 0.5983 0.1263 0.058 Uiso 1 1 calc R U
H24B H -0.1225 0.4876 0.1176 0.058 Uiso 1 1 calc R U
C25 C -0.2144(5) 0.6689(4) 0.10297(10) 0.0526(10) Uani 1 1 d . .
H25A H -0.2221 0.7487 0.1146 0.063 Uiso 1 1 calc R U
H25B H -0.3261 0.6362 0.1019 0.063 Uiso 1 1 calc R U
C26 C -0.1431(5) 0.7014(4) 0.06391(10) 0.0517(10) Uani 1 1 d . .
H26A H -0.0321 0.7359 0.0647 0.062 Uiso 1 1 calc R U
H26B H -0.1344 0.6220 0.0522 0.062 Uiso 1 1 calc R U
C27 C -0.2445(5) 0.7985(4) 0.04072(10) 0.0542(10) Uani 1 1 d . .
H27A H -0.3525 0.7606 0.0384 0.065 Uiso 1 1 calc R U
H27B H -0.2612 0.8745 0.0538 0.065 Uiso 1 1 calc R U
C28 C -0.1712(6) 0.8423(4) 0.00249(10) 0.0520(10) Uani 1 1 d . .
H28A H -0.1555 0.7668 -0.0108 0.062 Uiso 1 1 calc R U
H28B H -0.0630 0.8801 0.0046 0.062 Uiso 1 1 calc R U
C29 C -0.2754(6) 0.9402(4) -0.01978(10) 0.0535(10) Uani 1 1 d . .
H29A H -0.2951 1.0137 -0.0059 0.064 Uiso 1 1 calc R U
H29B H -0.3820 0.9009 -0.0227 0.064 Uiso 1 1 calc R U
C30 C -0.2009(5) 0.9896(4) -0.05773(10) 0.0509(9) Uani 1 1 d . .
H30A H -0.0932 1.0271 -0.0549 0.061 Uiso 1 1 calc R U
H30B H -0.1840 0.9165 -0.0719 0.061 Uiso 1 1 calc R U
C31 C -0.3045(6) 1.0899(4) -0.07934(10) 0.0540(10) Uani 1 1 d . .
H31A H -0.4114 1.0518 -0.0825 0.065 Uiso 1 1 calc R U
H31B H -0.3233 1.1621 -0.0649 0.065 Uiso 1 1 calc R U
C32 C -0.2297(6) 1.1417(4) -0.11689(10) 0.0588(11) Uani 1 1 d . .
H32A H -0.1206 1.1764 -0.1139 0.071 Uiso 1 1 calc R U
H32B H -0.2161 1.0704 -0.1319 0.071 Uiso 1 1 calc R U
C33 C -0.3313(7) 1.2458(5) -0.13706(11) 0.0673(14) Uani 1 1 d . .
H33A H -0.4379 1.2111 -0.1411 0.101 Uiso 1 1 calc R U
H33B H -0.2764 1.2770 -0.1608 0.101 Uiso 1 1 calc R U
H33C H -0.3453 1.3167 -0.1223 0.101 Uiso 1 1 calc R U
B2 B -0.0385(4) 0.6223(4) 0.28264(11) 0.0415(9) Uani 1 1 d . .
F3 F -0.1278(3) 0.6568(2) 0.25241(7) 0.0569(7) Uani 1 1 d . .
F4 F -0.0710(3) 0.7016(3) 0.30930(7) 0.0605(7) Uani 1 1 d . .
O5 O 0.4089(3) 0.5948(2) 0.27580(5) 0.0331(5) Uani 1 1 d . .
O6 O -0.0667(3) 0.4892(3) 0.29685(7) 0.0420(6) Uani 1 1 d . .
O7 O 0.0745(3) 0.1059(3) 0.37227(6) 0.0409(6) Uani 1 1 d . .
O8 O 0.5754(3) 0.9808(3) 0.19476(7) 0.0439(6) Uani 1 1 d . .
N2 N 0.1474(3) 0.6384(3) 0.27081(7) 0.0329(6) Uani 1 1 d . .
C34 C 0.2558(4) 0.5588(3) 0.28590(8) 0.0312(7) Uani 1 1 d . .
C35 C 0.2127(4) 0.4452(3) 0.30965(8) 0.0340(7) Uani 1 1 d . .
C36 C 0.0472(4) 0.4133(3) 0.31366(8) 0.0353(7) Uani 1 1 d . .
C37 C -0.0035(4) 0.2992(4) 0.33415(8) 0.0366(7) Uani 1 1 d . .
H37 H -0.1153 0.2767 0.3363 0.044 Uiso 1 1 calc R U
C38 C 0.1109(4) 0.2182(3) 0.35152(8) 0.0355(7) Uani 1 1 d . .
C39 C 0.2772(4) 0.2510(4) 0.34828(8) 0.0371(7) Uani 1 1 d . .
H39 H 0.3543 0.1962 0.3607 0.044 Uiso 1 1 calc R U
C40 C 0.3272(4) 0.3613(3) 0.32735(8) 0.0342(7) Uani 1 1 d . .
H40 H 0.4395 0.3820 0.3246 0.041 Uiso 1 1 calc R U
C41 C 0.2327(4) 0.7368(3) 0.24915(8) 0.0335(7) Uani 1 1 d . .
C42 C 0.3964(4) 0.7081(3) 0.25225(8) 0.0317(7) Uani 1 1 d . .
C43 C 0.5227(4) 0.7839(3) 0.23516(8) 0.0345(7) Uani 1 1 d . .
H43 H 0.6338 0.7619 0.2377 0.041 Uiso 1 1 calc R U
C44 C 0.4722(4) 0.8944(4) 0.21413(8) 0.0364(7) Uani 1 1 d . .
C45 C 0.3070(4) 0.9269(3) 0.21090(8) 0.0375(7) Uani 1 1 d . .
H45 H 0.2790 1.0044 0.1963 0.045 Uiso 1 1 calc R U
C46 C 0.1848(4) 0.8492(4) 0.22834(8) 0.0374(7) Uani 1 1 d . .
H46 H 0.0735 0.8715 0.2262 0.045 Uiso 1 1 calc R U
C47 C -0.0903(4) 0.0602(4) 0.37300(10) 0.0434(8) Uani 1 1 d . .
H47A H -0.1220 0.0526 0.3478 0.052 Uiso 1 1 calc R U
H47B H -0.1656 0.1207 0.3837 0.052 Uiso 1 1 calc R U
C48 C -0.0985(5) -0.0693(4) 0.39614(9) 0.0441(8) Uani 1 1 d . .
H48A H -0.0110 -0.1239 0.3871 0.053 Uiso 1 1 calc R U
H48B H -0.2034 -0.1099 0.3925 0.053 Uiso 1 1 calc R U
C49 C -0.0823(5) -0.0667(4) 0.43709(9) 0.0447(8) Uani 1 1 d . .
H49A H 0.0224 -0.0262 0.4409 0.054 Uiso 1 1 calc R U
H49B H -0.1705 -0.0134 0.4464 0.054 Uiso 1 1 calc R U
C50 C -0.0901(5) -0.1996(4) 0.45894(10) 0.0471(9) Uani 1 1 d . .
H50A H -0.1888 -0.2433 0.4526 0.057 Uiso 1 1 calc R U
H50B H 0.0050 -0.2494 0.4512 0.057 Uiso 1 1 calc R U
C51 C -0.0928(5) -0.2019(4) 0.50032(10) 0.0464(9) Uani 1 1 d . .
H51A H -0.1892 -0.1541 0.5083 0.056 Uiso 1 1 calc R U
H51B H 0.0049 -0.1571 0.5068 0.056 Uiso 1 1 calc R U
C52 C -0.0972(5) -0.3362(4) 0.52124(10) 0.0464(9) Uani 1 1 d . .
H52A H -0.1921 -0.3822 0.5139 0.056 Uiso 1 1 calc R U
H52B H 0.0017 -0.3827 0.5140 0.056 Uiso 1 1 calc R U
C53 C -0.1073(5) -0.3398(4) 0.56261(10) 0.0509(9) Uani 1 1 d . .
H53A H -0.2072 -0.2948 0.5699 0.061 Uiso 1 1 calc R U
H53B H -0.0133 -0.2929 0.5700 0.061 Uiso 1 1 calc R U
C54 C -0.1090(6) -0.4748(5) 0.58301(10) 0.0560(10) Uani 1 1 d . .
H54A H -0.2032 -0.5213 0.5763 0.084 Uiso 1 1 calc R U
H54B H -0.1155 -0.4709 0.6095 0.084 Uiso 1 1 calc R U
H54C H -0.0092 -0.5194 0.5764 0.084 Uiso 1 1 calc R U
C55 C 0.7463(4) 0.9536(4) 0.19469(9) 0.0409(8) Uani 1 1 d . .
H55A H 0.7693 0.8699 0.1860 0.049 Uiso 1 1 calc R U
H55B H 0.7862 0.9515 0.2197 0.049 Uiso 1 1 calc R U
C56 C 0.8267(4) 1.0607(4) 0.16890(9) 0.0468(9) Uani 1 1 d . .
H56A H 0.9460 1.0522 0.1702 0.056 Uiso 1 1 calc R U
H56B H 0.7949 1.1435 0.1772 0.056 Uiso 1 1 calc R U
C57 C 0.7826(5) 1.0622(4) 0.12907(9) 0.0468(9) Uani 1 1 d . .
H57A H 0.8473 0.9960 0.1181 0.056 Uiso 1 1 calc R U
H57B H 0.6665 1.0392 0.1286 0.056 Uiso 1 1 calc R U
C58 C 0.8113(5) 1.1899(4) 0.10575(10) 0.0486(9) Uani 1 1 d . .
H58A H 0.9285 1.2106 0.1052 0.058 Uiso 1 1 calc R U
H58B H 0.7514 1.2567 0.1176 0.058 Uiso 1 1 calc R U
C59 C 0.7602(5) 1.1956(4) 0.06645(10) 0.0496(9) Uani 1 1 d . .
H59A H 0.8275 1.1349 0.0538 0.060 Uiso 1 1 calc R U
H59B H 0.6457 1.1675 0.0668 0.060 Uiso 1 1 calc R U
C60 C 0.7763(5) 1.3280(4) 0.04472(10) 0.0495(9) Uani 1 1 d . .
H60A H 0.8913 1.3552 0.0440 0.059 Uiso 1 1 calc R U
H60B H 0.7111 1.3890 0.0578 0.059 Uiso 1 1 calc R U
C61 C 0.7221(5) 1.3366(4) 0.00548(10) 0.0530(10) Uani 1 1 d . .
H61A H 0.7883 1.2769 -0.0078 0.064 Uiso 1 1 calc R U
H61B H 0.6074 1.3089 0.0061 0.064 Uiso 1 1 calc R U
C62 C 0.7377(5) 1.4708(4) -0.01538(9) 0.0497(9) Uani 1 1 d . .
H62A H 0.8523 1.4985 -0.0156 0.060 Uiso 1 1 calc R U
H62B H 0.6711 1.5301 -0.0020 0.060 Uiso 1 1 calc R U
C63 C 0.6855(5) 1.4824(4) -0.05482(10) 0.0509(10) Uani 1 1 d . .
H63A H 0.7525 1.4236 -0.0683 0.061 Uiso 1 1 calc R U
H63B H 0.5710 1.4545 -0.0546 0.061 Uiso 1 1 calc R U
C64 C 0.7010(5) 1.6163(4) -0.07510(10) 0.0505(9) Uani 1 1 d . .
H64A H 0.8158 1.6434 -0.0755 0.061 Uiso 1 1 calc R U
H64B H 0.6356 1.6751 -0.0613 0.061 Uiso 1 1 calc R U
C65 C 0.6470(6) 1.6308(4) -0.11441(10) 0.0563(11) Uani 1 1 d . .
H65A H 0.7121 1.5721 -0.1283 0.068 Uiso 1 1 calc R U
H65B H 0.5318 1.6045 -0.1141 0.068 Uiso 1 1 calc R U
C66 C 0.6645(7) 1.7655(5) -0.13415(11) 0.0620(12) Uani 1 1 d . .
H66A H 0.6042 1.8249 -0.1200 0.093 Uiso 1 1 calc R U
H66B H 0.6210 1.7695 -0.1586 0.093 Uiso 1 1 calc R U
H66C H 0.7796 1.7895 -0.1366 0.093 Uiso 1 1 calc R U

loop_
_atom_site_aniso_label
_atom_site_aniso_U_11
_atom_site_aniso_U_22
_atom_site_aniso_U_33
_atom_site_aniso_U_23
_atom_site_aniso_U_13
_atom_site_aniso_U_12
B1 0.0231(16) 0.062(3) 0.0370(18) 0.0043(17) -0.0019(13) 0.0072(16)
F1 0.0309(10) 0.0623(15) 0.0576(13) 0.0181(11) 0.0082(9) 0.0031(9)
F2 0.0410(11) 0.0600(15) 0.0649(14) -0.0125(11) -0.0211(10) 0.0087(10)
O1 0.0250(10) 0.0430(13) 0.0274(10) 0.0047(9) -0.0030(8) 0.0052(9)
O2 0.0255(11) 0.0510(15) 0.0423(12) 0.0068(11) -0.0004(9) 0.0059(10)
O3 0.0347(12) 0.0483(15) 0.0353(11) 0.0085(10) 0.0000(9) 0.0115(10)
O4 0.0357(12) 0.0476(15) 0.0395(12) 0.0121(10) -0.0070(9) 0.0058(11)
N1 0.0262(13) 0.0429(16) 0.0279(12) 0.0032(11) -0.0018(10) 0.0048(11)
C1 0.0250(14) 0.0489(19) 0.0244(13) -0.0017(13) -0.0010(11) 0.0091(13)
C2 0.0274(15) 0.0470(19) 0.0255(13) -0.0019(13) -0.0033(11) 0.0087(13)
C3 0.0276(15) 0.0449(19) 0.0261(14) -0.0036(13) -0.0016(11) 0.0059(13)
C4 0.0274(15) 0.051(2) 0.0291(14) -0.0011(13) -0.0018(11) 0.0115(14)
C5 0.0352(16) 0.0414(18) 0.0248(13) -0.0013(12) -0.0031(11) 0.0117(14)
C6 0.0303(15) 0.0437(19) 0.0285(14) 0.0025(13) 0.0015(11) 0.0032(13)
C7 0.0280(14) 0.050(2) 0.0273(14) 0.0011(13) -0.0011(11) 0.0091(14)
C8 0.0356(16) 0.0410(18) 0.0221(13) 0.0027(12) -0.0022(11) 0.0089(14)
C9 0.0296(15) 0.049(2) 0.0256(14) 0.0015(13) -0.0019(11) 0.0090(14)
C10 0.0300(15) 0.0452(19) 0.0326(15) 0.0030(13) -0.0015(12) 0.0022(14)
C11 0.0375(17) 0.0446(19) 0.0294(15) 0.0069(13) -0.0009(12) 0.0053(14)
C12 0.0371(16) 0.0399(18) 0.0264(14) 0.0037(12) -0.0038(12) 0.0071(14)
C13 0.0273(14) 0.0464(19) 0.0280(14) 0.0024(13) -0.0040(11) 0.0055(13)
C14 0.0357(17) 0.053(2) 0.0379(17) 0.0065(15) 0.0010(13) 0.0149(15)
C15 0.0460(19) 0.052(2) 0.0346(17) 0.0033(15) -0.0034(14) 0.0164(16)
C16 0.0449(19) 0.051(2) 0.0352(17) 0.0025(15) -0.0030(14) 0.0113(16)
C17 0.052(2) 0.054(2) 0.0333(17) 0.0043(15) -0.0026(14) 0.0127(17)
C18 0.049(2) 0.055(2) 0.0325(17) 0.0019(15) -0.0025(14) 0.0081(17)
C19 0.049(2) 0.057(2) 0.0321(17) 0.0040(15) -0.0020(14) 0.0095(17)
C20 0.060(2) 0.060(3) 0.0316(17) 0.0040(16) -0.0026(15) 0.0066(19)
C21 0.061(2) 0.063(3) 0.0387(19) 0.0109(18) -0.0018(17) 0.010(2)
C22 0.0361(18) 0.058(2) 0.0423(18) 0.0128(17) -0.0077(14) 0.0050(16)
C23 0.0381(18) 0.059(2) 0.0434(19) 0.0139(17) -0.0076(14) 0.0074(17)
C24 0.052(2) 0.051(2) 0.0400(18) 0.0063(16) -0.0095(16) 0.0086(17)
C25 0.048(2) 0.065(3) 0.0403(19) 0.0101(18) -0.0099(16) 0.0086(19)
C26 0.061(2) 0.055(2) 0.0374(18) 0.0048(16) -0.0116(17) 0.0097(19)
C27 0.060(2) 0.059(3) 0.0404(19) 0.0095(17) -0.0118(17) 0.009(2)
C28 0.064(2) 0.053(2) 0.0368(18) 0.0033(16) -0.0132(17) 0.0099(19)
C29 0.066(3) 0.053(2) 0.0385(19) 0.0091(17) -0.0110(17) 0.007(2)
C30 0.064(2) 0.050(2) 0.0368(18) 0.0032(16) -0.0095(17) 0.0065(19)
C31 0.064(2) 0.057(2) 0.0394(19) 0.0033(17) -0.0114(17) 0.009(2)
C32 0.080(3) 0.057(3) 0.0366(19) 0.0058(17) -0.0087(19) 0.012(2)
C33 0.105(4) 0.056(3) 0.040(2) 0.0032(18) -0.013(2) 0.024(3)
B2 0.0255(17) 0.052(2) 0.043(2) 0.0082(17) 0.0002(14) 0.0106(16)
F3 0.0333(11) 0.0656(16) 0.0650(14) 0.0223(12) -0.0146(10) 0.0077(10)
F4 0.0382(12) 0.0643(16) 0.0779(16) -0.0145(13) 0.0207(11) 0.0076(11)
O5 0.0258(10) 0.0434(13) 0.0277(10) 0.0048(9) -0.0011(8) 0.0084(9)
O6 0.0253(11) 0.0520(15) 0.0452(13) 0.0079(11) -0.0059(9) 0.0095(10)
O7 0.0344(12) 0.0494(15) 0.0355(11) 0.0079(10) -0.0043(9) 0.0030(10)
O8 0.0343(12) 0.0511(15) 0.0408(12) 0.0140(11) 0.0006(9) 0.0077(11)
N2 0.0287(13) 0.0408(15) 0.0272(12) 0.0024(11) -0.0011(10) 0.0080(11)
C34 0.0251(14) 0.0426(18) 0.0253(13) -0.0030(12) -0.0018(10) 0.0079(12)
C35 0.0308(15) 0.0445(19) 0.0254(13) 0.0009(13) -0.0028(11) 0.0115(13)
C36 0.0314(15) 0.0470(19) 0.0262(14) 0.0013(13) -0.0035(11) 0.0118(14)
C37 0.0262(14) 0.052(2) 0.0300(15) -0.0002(14) -0.0019(11) 0.0033(14)
C38 0.0366(16) 0.0443(19) 0.0235(13) 0.0030(12) -0.0010(11) 0.0066(14)
C39 0.0327(16) 0.050(2) 0.0271(14) 0.0023(13) -0.0042(11) 0.0126(14)
C40 0.0260(14) 0.0466(19) 0.0286(14) 0.0017(13) -0.0034(11) 0.0065(13)
C41 0.0275(15) 0.0463(19) 0.0257(13) -0.0009(13) -0.0020(11) 0.0097(13)
C42 0.0288(15) 0.0427(18) 0.0225(13) -0.0003(12) -0.0022(11) 0.0106(13)
C43 0.0269(14) 0.0486(19) 0.0270(14) -0.0006(13) -0.0034(11) 0.0085(13)
C44 0.0347(16) 0.0472(19) 0.0253(14) 0.0026(13) 0.0000(12) 0.0054(14)
C45 0.0367(17) 0.0448(19) 0.0287(14) 0.0044(13) -0.0052(12) 0.0135(14)
C46 0.0312(15) 0.048(2) 0.0316(15) 0.0011(14) -0.0053(12) 0.0111(14)
C47 0.0386(17) 0.051(2) 0.0376(17) 0.0052(15) -0.0060(13) 0.0027(15)
C48 0.0455(19) 0.051(2) 0.0334(17) 0.0047(15) -0.0007(14) -0.0016(16)
C49 0.0445(19) 0.055(2) 0.0331(17) 0.0006(15) -0.0005(14) 0.0030(16)
C50 0.050(2) 0.055(2) 0.0346(17) 0.0020(16) -0.0007(14) 0.0028(17)
C51 0.048(2) 0.053(2) 0.0360(18) 0.0023(15) -0.0003(14) 0.0008(17)
C52 0.0466(19) 0.053(2) 0.0370(18) 0.0042(16) 0.0001(14) 0.0028(17)
C53 0.056(2) 0.055(2) 0.0387(19) 0.0028(16) 0.0001(16) 0.0063(19)
C54 0.064(3) 0.064(3) 0.0370(18) 0.0078(17) -0.0021(17) -0.001(2)
C55 0.0315(16) 0.050(2) 0.0362(16) 0.0110(14) 0.0010(12) 0.0056(14)
C56 0.0383(18) 0.061(2) 0.0362(17) 0.0117(16) -0.0005(14) -0.0009(16)
C57 0.047(2) 0.054(2) 0.0346(17) 0.0089(15) 0.0027(14) 0.0007(17)
C58 0.046(2) 0.058(2) 0.0365(18) 0.0126(16) -0.0015(14) 0.0016(17)
C59 0.050(2) 0.059(2) 0.0364(18) 0.0082(16) -0.0027(15) -0.0002(18)
C60 0.050(2) 0.058(2) 0.0358(18) 0.0097(16) -0.0041(15) 0.0012(18)
C61 0.059(2) 0.061(3) 0.0353(18) 0.0080(17) -0.0036(16) 0.005(2)
C62 0.054(2) 0.059(2) 0.0325(17) 0.0074(16) -0.0047(15) 0.0036(18)
C63 0.059(2) 0.058(2) 0.0322(17) 0.0059(16) -0.0042(16) 0.0059(19)
C64 0.055(2) 0.061(3) 0.0330(17) 0.0057(16) -0.0052(15) 0.0043(19)
C65 0.073(3) 0.059(3) 0.0344(18) 0.0058(17) -0.0087(18) 0.008(2)
C66 0.085(3) 0.060(3) 0.039(2) 0.0063(18) -0.010(2) 0.007(2)

loop_
_atom_type_symbol
_atom_type_description
_atom_type_scat_dispersion_real
_atom_type_scat_dispersion_imag
_atom_type_scat_source
C C 0.0181 0.0091 'International Tables Vol C Tables 4.2.6.8 and 6.1.1.4'
H H 0.0000 0.0000 'International Tables Vol C Tables 4.2.6.8 and 6.1.1.4'
B B 0.0090 0.0039 'International Tables Vol C Tables 4.2.6.8 and 6.1.1.4'
N N 0.0311 0.0180 'International Tables Vol C Tables 4.2.6.8 and 6.1.1.4'
O O 0.0492 0.0322 'International Tables Vol C Tables 4.2.6.8 and 6.1.1.4'
F F 0.0727 0.0534 'International Tables Vol C Tables 4.2.6.8 and 6.1.1.4'

loop_
_geom_angle_atom_site_label_1
_geom_angle_atom_site_label_2
_geom_angle_atom_site_label_3
_geom_angle
F1 B1 F2 110.8(4)
F1 B1 O2 110.4(3)
F2 B1 O2 111.2(3)
F1 B1 N1 109.3(3)
F2 B1 N1 107.1(3)
O2 B1 N1 108.0(3)
C1 O1 C8 104.9(2)
C3 O2 B1 123.1(3)
C5 O3 C14 118.0(3)
C12 O4 C22 117.3(3)
C1 N1 C9 107.2(3)
C1 N1 B1 120.2(3)
C9 N1 B1 132.1(3)
N1 C1 O1 112.4(3)
N1 C1 C2 123.9(3)
O1 C1 C2 123.6(3)
C1 C2 C7 124.6(3)
C1 C2 C3 116.2(3)
C7 C2 C3 118.9(3)
O2 C3 C4 118.7(3)
O2 C3 C2 121.2(3)
C4 C3 C2 120.0(3)
C3 C4 C5 119.9(3)
O3 C5 C4 124.0(3)
O3 C5 C6 115.5(3)
C4 C5 C6 120.5(3)
C7 C6 C5 119.8(3)
C6 C7 C2 120.8(3)
C9 C8 C13 125.3(3)
C9 C8 O1 108.8(3)
C13 C8 O1 125.9(3)
C8 C9 C10 120.3(3)
C8 C9 N1 106.7(3)
C10 C9 N1 132.9(3)
C11 C10 C9 116.5(3)
C10 C11 C12 121.8(3)
O4 C12 C13 123.2(3)
O4 C12 C11 114.8(3)
C13 C12 C11 121.9(3)
C8 C13 C12 114.1(3)
O3 C14 C15 107.9(3)
C14 C15 C16 114.8(3)
C17 C16 C15 112.4(3)
C16 C17 C18 114.4(3)
C17 C18 C19 113.0(3)
C20 C19 C18 114.3(3)
C21 C20 C19 113.3(4)
O4 C22 C23 107.4(3)
C22 C23 C24 114.7(3)
C25 C24 C23 112.2(3)
C24 C25 C26 114.9(3)
C27 C26 C25 112.7(4)
C28 C27 C26 114.7(4)
C27 C28 C29 113.2(4)
C28 C29 C30 114.2(4)
C31 C30 C29 113.6(4)
C32 C31 C30 114.0(4)
C33 C32 C31 112.9(4)
F3 B2 F4 111.3(3)
F3 B2 O6 110.4(3)
F4 B2 O6 111.5(3)
F3 B2 N2 108.8(3)
F4 B2 N2 106.8(3)
O6 B2 N2 107.9(3)
C34 O5 C42 105.6(2)
C36 O6 B2 123.1(3)
C38 O7 C47 117.7(3)
C44 O8 C55 118.2(3)
C34 N2 C41 107.0(3)
C34 N2 B2 120.8(3)
C41 N2 B2 131.6(3)
N2 C34 O5 112.9(3)
N2 C34 C35 122.8(3)
O5 C34 C35 124.3(3)
C36 C35 C40 119.4(3)
C36 C35 C34 116.9(3)
C40 C35 C34 123.7(3)
O6 C36 C37 117.9(3)
O6 C36 C35 121.7(3)
C37 C36 C35 120.4(3)
C36 C37 C38 119.4(3)
O7 C38 C37 124.1(3)
O7 C38 C39 115.3(3)
C37 C38 C39 120.5(3)
C40 C39 C38 120.0(3)
C39 C40 C35 120.3(3)
C42 C41 C46 120.3(3)
C42 C41 N2 106.5(3)
C46 C41 N2 133.2(3)
O5 C42 C41 108.1(3)
O5 C42 C43 127.3(3)
C41 C42 C43 124.6(3)
C44 C43 C42 114.1(3)
O8 C44 C43 123.7(3)
O8 C44 C45 113.7(3)
C43 C44 C45 122.6(3)
C46 C45 C44 121.7(3)
C45 C46 C41 116.7(3)
O7 C47 C48 107.8(3)
C47 C48 C49 115.0(3)
C50 C49 C48 112.7(3)
C51 C50 C49 115.0(3)
C50 C51 C52 113.5(3)
C53 C52 C51 114.1(3)
C52 C53 C54 113.3(4)
O8 C55 C56 105.8(3)
C55 C56 C57 113.4(3)
C58 C57 C56 113.8(4)
C57 C58 C59 114.7(4)
C60 C59 C58 113.5(4)
C59 C60 C61 114.4(4)
C62 C61 C60 113.1(4)
C61 C62 C63 114.4(4)
C64 C63 C62 113.7(4)
C63 C64 C65 114.7(4)
C66 C65 C64 113.7(4)

loop_
_geom_bond_atom_site_label_1
_geom_bond_atom_site_label_2
_geom_bond_distance
B1 F1 1.379(4)
B1 F2 1.385(5)
B1 O2 1.443(5)
B1 N1 1.571(4)
O1 C1 1.356(3)
O1 C8 1.390(4)
O2 C3 1.348(4)
O3 C5 1.348(4)
O3 C14 1.442(4)
O4 C12 1.362(4)
O4 C22 1.431(4)
N1 C1 1.310(4)
N1 C9 1.396(4)
C1 C2 1.409(4)
C2 C7 1.413(5)
C2 C3 1.419(4)
C3 C4 1.381(5)
C4 C5 1.395(5)
C5 C6 1.410(4)
C6 C7 1.360(5)
C8 C9 1.367(5)
C8 C13 1.387(4)
C9 C10 1.395(5)
C10 C11 1.390(4)
C11 C12 1.402(5)
C12 C13 1.398(5)
C14 C15 1.514(5)
C15 C16 1.522(5)
C16 C17 1.520(5)
C17 C18 1.522(5)
C18 C19 1.522(5)
C19 C20 1.519(5)
C20 C21 1.516(6)
C22 C23 1.515(4)
C23 C24 1.521(5)
C24 C25 1.517(5)
C25 C26 1.521(5)
C26 C27 1.520(5)
C27 C28 1.517(5)
C28 C29 1.522(5)
C29 C30 1.524(5)
C30 C31 1.522(5)
C31 C32 1.518(6)
C32 C33 1.515(5)
B2 F3 1.374(4)
B2 F4 1.382(5)
B2 O6 1.448(5)
B2 N2 1.575(4)
O5 C34 1.340(4)
O5 C42 1.387(4)
O6 C36 1.351(4)
O7 C38 1.349(4)
O7 C47 1.442(4)
O8 C44 1.356(4)
O8 C55 1.436(4)
N2 C34 1.316(4)
N2 C41 1.393(4)
C34 C35 1.423(5)
C35 C36 1.403(5)
C35 C40 1.414(4)
C36 C37 1.388(5)
C37 C38 1.392(4)
C38 C39 1.412(5)
C39 C40 1.361(5)
C41 C42 1.388(4)
C41 C46 1.391(4)
C42 C43 1.389(5)
C43 C44 1.386(4)
C44 C45 1.410(4)
C45 C46 1.380(5)
C47 C48 1.511(5)
C48 C49 1.522(5)
C49 C50 1.522(5)
C50 C51 1.517(5)
C51 C52 1.520(5)
C52 C53 1.514(5)
C53 C54 1.519(6)
C55 C56 1.509(5)
C56 C57 1.525(5)
C57 C58 1.512(5)
C58 C59 1.520(5)
C59 C60 1.518(5)
C60 C61 1.524(5)
C61 C62 1.521(6)
C62 C63 1.524(5)
C63 C64 1.511(6)
C64 C65 1.523(5)
C65 C66 1.512(6)

loop_
_geom_hbond_atom_site_label_D
_geom_hbond_atom_site_label_H
_geom_hbond_atom_site_label_A
_geom_hbond_distance_DH
_geom_hbond_distance_HA
_geom_hbond_distance_DA
_geom_hbond_angle_DHA
_geom_hbond_site_symmetry_A
C4 H4 F4 0.95 2.34 3.182(4) 147.2 1_645
C13 H13 F1 0.95 2.32 3.242(4) 163.1 1_455
C37 H37 F2 0.95 2.34 3.201(4) 149.8 1_455
C43 H43 F3 0.95 2.30 3.227(4) 163.9 1_655
